data_7015905
loop_
_publ_author_name
'Bowmaker, Graham A.'
'Di Nicola, Corrado'
'Pettinari, Claudio'
'Skelton, Brian W.'
'Somers, Neil'
'White, Allan H.'

_publ_section_title
;
 Mechanochemical synthesis in copper(II) halide/pyridine systems:
 single crystal X-ray diffraction and IR spectroscopic studies.
;
_journal_issue 18
_journal_name_full 'Dalton transactions (Cambridge, England : 2003)'
_journal_page_first 5102
_journal_page_last 5115
_journal_paper_doi 10.1039/c1dt10224a
_journal_volume 40
_journal_year 2011
_chemical_formula_moiety 'C40 H40 Cl Cu2 N8, 3(I3), H2 O'
_chemical_formula_sum 'C40 H42 Cl Cu2 I9 N8 O'
_chemical_formula_weight 1955.45
_chemical_name_systematic
;
?
;
_space_group_IT_number 48
_symmetry_cell_setting orthorhombic
_symmetry_space_group_name_Hall '-P 2ab 2bc'
_symmetry_space_group_name_H-M 'P n n n :2'
_atom_sites_solution_hydrogens geom
_atom_sites_solution_primary direct
_atom_sites_solution_secondary difmap
_audit_creation_date 2010-10-15T09:26:20-00:00
_audit_creation_method 'WinGX routine CIF_UPDATE'
_cell_angle_alpha 90
_cell_angle_beta 90
_cell_angle_gamma 90
_cell_formula_units_Z 2
_cell_length_a 12.8860(3)
_cell_length_b 14.4285(6)
_cell_length_c 14.8203(4)
_cell_measurement_reflns_used 13545
_cell_measurement_temperature 100(2)
_cell_measurement_theta_max 34.8313
_cell_measurement_theta_min 3.4391
_cell_volume 2755.47(15)
_computing_cell_refinement
;
CrysAlisPro, Oxford Diffraction Ltd.,
Version 1.171.33.52 (release 06-11-2009 CrysAlis171 .NET)
(compiled Nov 6 2009,16:24:50)
;
_computing_data_collection
;
CrysAlisPro, Oxford Diffraction Ltd.,
Version 1.171.33.52 (release 06-11-2009 CrysAlis171 .NET)
(compiled Nov 6 2009,16:24:50)
;
_computing_data_reduction
;
CrysAlisPro, Oxford Diffraction Ltd.,
Version 1.171.33.52 (release 06-11-2009 CrysAlis171 .NET)
(compiled Nov 6 2009,16:24:50)
;
_computing_molecular_graphics 'OrtepII (Johnson, C. K. (1976)'
_computing_publication_material 'WinGX Farrugia, L. J. (1999)'
_computing_structure_refinement 'SHELXL-97 (Sheldrick, 2008)'
_diffrn_ambient_temperature 100(2)
_diffrn_detector_area_resol_mean 10.4738
_diffrn_measured_fraction_theta_full 0.991
_diffrn_measured_fraction_theta_max 0.957
_diffrn_measurement_device_type 'Oxford Diffraction Gemini diffractometer'
_diffrn_measurement_method '\w scans'
_diffrn_orient_matrix_UB_11 -0.034848354
_diffrn_orient_matrix_UB_12 0.0247414174
_diffrn_orient_matrix_UB_13 0.0281313986
_diffrn_orient_matrix_UB_21 0.0133236813
_diffrn_orient_matrix_UB_22 0.0417595379
_diffrn_orient_matrix_UB_23 -0.0223761954
_diffrn_orient_matrix_UB_31 -0.0404351253
_diffrn_orient_matrix_UB_32 -0.0075389429
_diffrn_orient_matrix_UB_33 -0.0316317612
_diffrn_radiation_monochromator graphite
_diffrn_radiation_type MoK\a
_diffrn_radiation_wavelength 0.71073
_diffrn_reflns_av_R_equivalents 0.0345
_diffrn_reflns_av_unetI/netI 0.0265
_diffrn_reflns_limit_h_max 19
_diffrn_reflns_limit_h_min -20
_diffrn_reflns_limit_k_max 22
_diffrn_reflns_limit_k_min -20
_diffrn_reflns_limit_l_max 23
_diffrn_reflns_limit_l_min -22
_diffrn_reflns_number 34789
_diffrn_reflns_theta_full 34
_diffrn_reflns_theta_max 34.93
_diffrn_reflns_theta_min 3.47
_exptl_absorpt_coefficient_mu 5.9
_exptl_absorpt_correction_T_max 0.636
_exptl_absorpt_correction_T_min 0.275
_exptl_absorpt_correction_type analytical
_exptl_absorpt_process_details
;
CrysAlisPro, Oxford Diffraction Ltd.,
Version 1.171.33.52 (release 06-11-2009 CrysAlis171 .NET)
(compiled Nov 6 2009,16:24:50)
Analytical numeric absorption correction using a multifaceted crystal
model based on expressions derived by R.C. Clark & J.S.
(Clark, R. C. & Reid, J. S. (1995). Acta Cryst. A51, 887-897)

;
_exptl_crystal_colour black
_exptl_crystal_density_diffrn 2.357
_exptl_crystal_density_method 'not measured'
_exptl_crystal_description rod
_exptl_crystal_F_000 1796
_exptl_crystal_size_max 0.56
_exptl_crystal_size_mid 0.16
_exptl_crystal_size_min 0.14
_refine_diff_density_max 4.92
_refine_diff_density_min -4.876
_refine_diff_density_rms 0.23
_refine_ls_extinction_method none
_refine_ls_goodness_of_fit_ref 1.113
_refine_ls_hydrogen_treatment constr
_refine_ls_matrix_type full
_refine_ls_number_parameters 153
_refine_ls_number_reflns 5790
_refine_ls_number_restraints 6
_refine_ls_restrained_S_all 1.114
_refine_ls_R_factor_all 0.0621
_refine_ls_R_factor_gt 0.0423
_refine_ls_shift/su_max 0.001
_refine_ls_shift/su_mean 0
_refine_ls_structure_factor_coef Fsqd
_refine_ls_weighting_details 'calc w=1/[\s^2^(Fo^2^)+(0.0644P)^2^+4.8338P] where P=(Fo^2^+2Fc^2^)/3'
_refine_ls_weighting_scheme calc
_refine_ls_wR_factor_gt 0.119
_refine_ls_wR_factor_ref 0.1272
_reflns_number_gt 4192
_reflns_number_total 5790
_reflns_threshold_expression I>2\s(I)
_cod_data_source_file c1dt10224a.txt
_cod_data_source_block gb1071c
_cod_original_sg_symbol_Hall '-p 2ab 2bc'
_cod_original_sg_symbol_H-M 'P n n n'
_cod_database_code 7015905

loop_
_symmetry_equiv_pos_as_xyz
'x, y, z'
'-x+1/2, -y+1/2, z'
'-x+1/2, y, -z+1/2'
'x, -y+1/2, -z+1/2'
'-x, -y, -z'
'x-1/2, y-1/2, -z'
'x-1/2, -y, z-1/2'
'-x, y-1/2, z-1/2'

loop_
_atom_site_label
_atom_site_type_symbol
_atom_site_fract_x
_atom_site_fract_y
_atom_site_fract_z
_atom_site_U_iso_or_equiv
_atom_site_adp_type
_atom_site_occupancy
_atom_site_symmetry_multiplicity
_atom_site_calc_flag
_atom_site_refinement_flags
_atom_site_disorder_assembly
_atom_site_disorder_group
Cu1 Cu 0.25 0.06788(5) 0.75 0.02119(13) Uani 1 2 d S . .
Cl1 Cl 0.25 0.25 0.75 0.0126(2) Uani 1 4 d S . .
N11 N 0.40368(18) 0.05806(18) 0.72191(17) 0.0184(5) Uani 1 1 d . . .
C12 C 0.4424(2) -0.0032(2) 0.6625(2) 0.0201(6) Uani 1 1 d . . .
H12 H 0.396 -0.0435 0.6319 0.024 Uiso 1 1 calc R . .
C13 C 0.5474(2) -0.0096(2) 0.6443(2) 0.0248(6) Uani 1 1 d . . .
H13 H 0.5728 -0.0538 0.6021 0.03 Uiso 1 1 calc R . .
C14 C 0.6150(2) 0.0497(3) 0.6887(2) 0.0266(7) Uani 1 1 d . . .
H14 H 0.6874 0.0471 0.677 0.032 Uiso 1 1 calc R . .
C15 C 0.5758(2) 0.1127(2) 0.7505(2) 0.0230(6) Uani 1 1 d . . .
H15 H 0.6208 0.1535 0.7822 0.028 Uiso 1 1 calc R . .
C16 C 0.4704(2) 0.1148(2) 0.76494(18) 0.0186(5) Uani 1 1 d . . .
H16 H 0.4434 0.1582 0.8071 0.022 Uiso 1 1 calc R . .
N21 N 0.21798(18) 0.05741(18) 0.61668(15) 0.0166(5) Uani 1 1 d . . .
C22 C 0.1552(2) -0.0080(2) 0.5816(2) 0.0205(6) Uani 1 1 d . . .
H22 H 0.1269 -0.0537 0.6206 0.025 Uiso 1 1 calc R . .
C23 C 0.1303(2) -0.0110(2) 0.4901(2) 0.0226(6) Uani 1 1 d . . .
H23 H 0.0866 -0.0583 0.4669 0.027 Uiso 1 1 calc R . .
C24 C 0.1706(2) 0.0564(2) 0.43410(19) 0.0200(6) Uani 1 1 d . . .
H24 H 0.1527 0.0574 0.3719 0.024 Uiso 1 1 calc R . .
C25 C 0.2375(2) 0.1225(2) 0.46908(19) 0.0188(5) Uani 1 1 d . . .
H25 H 0.268 0.168 0.431 0.023 Uiso 1 1 calc R . .
C26 C 0.25914(19) 0.1208(2) 0.56104(19) 0.0170(5) Uani 1 1 d . . .
H26 H 0.3047 0.1662 0.5853 0.02 Uiso 1 1 calc R . .
I1 I 0.523944(15) 0.235380(16) 0.515509(17) 0.02821(5) Uani 1 1 d . . .
I2 I 0.75 0.25 0.52188(2) 0.02087(6) Uani 1 2 d S . .
I3 I 0.10885(5) 0.25 0.25 0.01911(10) Uani 0.5 2 d SP . 1
I4 I 0.34350(5) 0.25 0.25 0.02157(11) Uani 0.5 2 d SP . 1
I5 I -0.11291(5) 0.25 0.25 0.02608(12) Uani 0.5 2 d SP A 1
O1 O -0.25 0.1370(12) 0.25 0.087(4) Uani 0.5 2 d SPU B 2

loop_
_atom_site_aniso_label
_atom_site_aniso_U_11
_atom_site_aniso_U_22
_atom_site_aniso_U_33
_atom_site_aniso_U_23
_atom_site_aniso_U_13
_atom_site_aniso_U_12
Cu1 0.01218(18) 0.0403(4) 0.01108(19) 0 0.00085(17) 0
Cl1 0.0142(4) 0.0109(5) 0.0126(4) 0 0 0
N11 0.0152(9) 0.0258(12) 0.0142(9) -0.0008(9) 0.0006(8) 0.0001(8)
C12 0.0194(11) 0.0202(13) 0.0206(13) -0.0021(10) 0.0011(10) 0.0010(10)
C13 0.0209(11) 0.0273(15) 0.0261(14) -0.0073(12) 0.0030(11) 0.0067(11)
C14 0.0152(10) 0.0325(17) 0.0322(16) -0.0035(13) 0.0028(11) 0.0036(11)
C15 0.0171(11) 0.0265(14) 0.0254(13) -0.0026(12) -0.0017(11) 0.0010(11)
C16 0.0172(10) 0.0207(13) 0.0181(12) -0.0027(10) -0.0013(9) 0.0027(10)
N21 0.0149(8) 0.0233(12) 0.0117(9) 0.0010(8) -0.0003(7) -0.0022(8)
C22 0.0172(10) 0.0218(14) 0.0225(13) 0.0013(11) 0.0006(10) -0.0017(10)
C23 0.0181(10) 0.0232(14) 0.0264(14) -0.0105(12) -0.0047(10) 0.0011(10)
C24 0.0238(12) 0.0214(13) 0.0148(11) -0.0037(10) -0.0012(10) 0.0086(10)
C25 0.0256(12) 0.0168(12) 0.0141(10) 0.0010(9) 0.0047(9) 0.0034(10)
C26 0.0172(10) 0.0183(12) 0.0156(10) -0.0009(9) 0.0018(9) -0.0030(9)
I1 0.01424(7) 0.02431(10) 0.04608(12) -0.01067(9) 0.00008(8) -0.00173(6)
I2 0.01506(10) 0.01473(11) 0.03282(14) 0 0 0.00122(8)
I3 0.0280(2) 0.0179(2) 0.01146(19) 0.00005(17) 0 0
I4 0.0256(2) 0.0267(3) 0.0125(2) -0.00025(19) 0 0
I5 0.0294(2) 0.0303(3) 0.0185(2) -0.0007(2) 0 0
O1 0.078(7) 0.114(8) 0.069(6) 0 -0.004(5) 0

loop_
_atom_type_symbol
_atom_type_description
_atom_type_scat_dispersion_real
_atom_type_scat_dispersion_imag
_atom_type_scat_source
C C 0.0033 0.0016 'International Tables Vol C Tables 4.2.6.8 and 6.1.1.4'
H H 0 0 'International Tables Vol C Tables 4.2.6.8 and 6.1.1.4'
N N 0.0061 0.0033 'International Tables Vol C Tables 4.2.6.8 and 6.1.1.4'
O O 0.0106 0.006 'International Tables Vol C Tables 4.2.6.8 and 6.1.1.4'
Cl Cl 0.1484 0.1585 'International Tables Vol C Tables 4.2.6.8 and 6.1.1.4'
Cu Cu 0.3201 1.2651 'International Tables Vol C Tables 4.2.6.8 and 6.1.1.4'
I I -0.4742 1.8119 'International Tables Vol C Tables 4.2.6.8 and 6.1.1.4'

loop_
_exptl_crystal_face_index_h
_exptl_crystal_face_index_k
_exptl_crystal_face_index_l
_exptl_crystal_face_perp_dist
0 -1 1 0.081
0 1 -1 0.0564
-17 3 -7 0.1928
0 -1 -1 0.0252
0 1 1 0.1306
-15 10 -6 0.1762
1 0 0 0.3084
0 1 3 0.1023
-4 16 -12 0.0537
1 0 1 0.2586
1 2 2 0.1759

loop_
_geom_angle_atom_site_label_1
_geom_angle_atom_site_label_2
_geom_angle_atom_site_label_3
_geom_angle
_geom_angle_site_symmetry_1
_geom_angle_site_symmetry_3
_geom_angle_publ_flag
N21 Cu1 N21 171.44(15) 3_556 . ?
N21 Cu1 N11 89.78(9) 3_556 . ?
N21 Cu1 N11 89.63(9) . . ?
N21 Cu1 N11 89.63(9) 3_556 3_556 ?
N21 Cu1 N11 89.78(9) . 3_556 ?
N11 Cu1 N11 171.98(15) . 3_556 ?
N21 Cu1 Cl1 94.28(7) 3_556 . ?
N21 Cu1 Cl1 94.28(7) . . ?
N11 Cu1 Cl1 94.01(8) . . ?
N11 Cu1 Cl1 94.01(8) 3_556 . ?
Cu1 Cl1 Cu1 180 . 2 ?
C12 N11 C16 118.2(2) . . ?
C12 N11 Cu1 122.9(2) . . ?
C16 N11 Cu1 118.88(19) . . ?
N11 C12 C13 122.4(3) . . ?
N11 C12 H12 118.8 . . ?
C13 C12 H12 118.8 . . ?
C12 C13 C14 118.7(3) . . ?
C12 C13 H13 120.7 . . ?
C14 C13 H13 120.7 . . ?
C15 C14 C13 119.4(3) . . ?
C15 C14 H14 120.3 . . ?
C13 C14 H14 120.3 . . ?
C16 C15 C14 118.5(3) . . ?
C16 C15 H15 120.7 . . ?
C14 C15 H15 120.7 . . ?
N11 C16 C15 122.8(3) . . ?
N11 C16 H16 118.6 . . ?
C15 C16 H16 118.6 . . ?
C26 N21 C22 118.5(2) . . ?
C26 N21 Cu1 117.96(19) . . ?
C22 N21 Cu1 123.5(2) . . ?
N21 C22 C23 122.4(3) . . ?
N21 C22 H22 118.8 . . ?
C23 C22 H22 118.8 . . ?
C24 C23 C22 118.5(3) . . ?
C24 C23 H23 120.8 . . ?
C22 C23 H23 120.8 . . ?
C23 C24 C25 119.6(3) . . ?
C23 C24 H24 120.2 . . ?
C25 C24 H24 120.2 . . ?
C24 C25 C26 118.6(3) . . ?
C24 C25 H25 120.7 . . ?
C26 C25 H25 120.7 . . ?
N21 C26 C25 122.4(3) . . ?
N21 C26 H26 118.8 . . ?
C25 C26 H26 118.8 . . ?
I1 I2 I1 176.298(15) . 2_655 ?
I5 I3 I4 180 . . ?

loop_
_geom_bond_atom_site_label_1
_geom_bond_atom_site_label_2
_geom_bond_distance
_geom_bond_site_symmetry_2
_geom_bond_publ_flag
Cu1 N21 2.024(2) 3_556 ?
Cu1 N21 2.024(2) . ?
Cu1 N11 2.029(2) . ?
Cu1 N11 2.029(2) 3_556 ?
Cu1 Cl1 2.6277(7) . ?
Cl1 Cu1 2.6277(7) 2 ?
N11 C12 1.344(4) . ?
N11 C16 1.348(4) . ?
C12 C13 1.383(4) . ?
C12 H12 0.95 . ?
C13 C14 1.387(5) . ?
C13 H13 0.95 . ?
C14 C15 1.385(5) . ?
C14 H14 0.95 . ?
C15 C16 1.376(4) . ?
C15 H15 0.95 . ?
C16 H16 0.95 . ?
N21 C26 1.341(4) . ?
N21 C22 1.347(4) . ?
C22 C23 1.395(4) . ?
C22 H22 0.95 . ?
C23 C24 1.379(4) . ?
C23 H23 0.95 . ?
C24 C25 1.386(4) . ?
C24 H24 0.95 . ?
C25 C26 1.391(4) . ?
C25 H25 0.95 . ?
C26 H26 0.95 . ?
I1 I2 2.9221(2) . ?
I2 I1 2.9221(2) 2_655 ?
I3 I5 2.8576(9) . ?
I3 I4 3.0237(11) . ?
